data_7027766
loop_
_publ_author_name
'Sampanthar, Jeyagowry T.'
'Deivaraj, Theivanayagam C.'
'Vittal, Jagadese J.'
'Dean, Philip A. W.'

_publ_section_title
;
 Thioacetate complexes of Group 12 metals. Structures of
 [Ph4P][Zn(SC{O}Me)3(H2O)] and [Ph4P][Cd(SC{O}Me)3]&#x200A;&#x2020;
;
_journal_issue 24
_journal_name_full 'Journal of the Chemical Society, Dalton Transactions'
_journal_page_first 4419
_journal_paper_doi 10.1039/a906494j
_journal_year 1999
_chemical_compound_source 'see text'
_chemical_formula_structural (Ph~4~P)[Cd(S{O}CMe)~3~]
_chemical_formula_sum 'C30 H29 Cd O3 P S3'
_chemical_formula_weight 677.08
_chemical_name_systematic
; 
 ? 
;
_space_group_IT_number 4
_symmetry_cell_setting monoclinic
_symmetry_space_group_name_Hall 'P 2yb'
_symmetry_space_group_name_H-M 'P 1 21 1'
_atom_sites_solution_hydrogens geom
_atom_sites_solution_primary direct
_atom_sites_solution_secondary difmap
_audit_creation_method SHELXL
_cell_angle_alpha 90.00
_cell_angle_beta 100.701(1)
_cell_angle_gamma 90.00
_cell_formula_units_Z 2
_cell_length_a 10.7195(1)
_cell_length_b 13.0561(2)
_cell_length_c 11.2199(2)
_cell_measurement_reflns_used 8184
_cell_measurement_temperature 296(2)
_cell_measurement_theta_max 29.19
_cell_measurement_theta_min 1.85
_cell_volume 1542.97(4)
_computing_cell_refinement 'SAINT (Siemens, 1996)'
_computing_data_collection 'SMART (Siemens, 1996)'
_computing_data_reduction 'SAINT (Siemens, 1996)'
_computing_molecular_graphics 'SHELXTL (Siemens, 1996)'
_computing_publication_material 'SHELXTL (Siemens, 1996)'
_computing_structure_refinement 'SHELXTL (Siemens, 1996)'
_computing_structure_solution 'SHELXS-86 (Sheldrick, 1990)'
_diffrn_ambient_temperature 296(2)
_diffrn_measurement_device 'Siemens SMART CCD System'
_diffrn_measurement_method 'frames \w scans'
_diffrn_radiation_monochromator graphite
_diffrn_radiation_source 'fine-focus sealed tube'
_diffrn_radiation_type MoK\a
_diffrn_radiation_wavelength 0.71073
_diffrn_reflns_av_R_equivalents 0.0128
_diffrn_reflns_av_sigmaI/netI 0.0248
_diffrn_reflns_limit_h_max 9
_diffrn_reflns_limit_h_min -14
_diffrn_reflns_limit_k_max 17
_diffrn_reflns_limit_k_min -16
_diffrn_reflns_limit_l_max 15
_diffrn_reflns_limit_l_min -14
_diffrn_reflns_number 9847
_diffrn_reflns_theta_max 29.19
_diffrn_reflns_theta_min 1.85
_exptl_absorpt_coefficient_mu 0.991
_exptl_absorpt_correction_T_max 0.8312
_exptl_absorpt_correction_T_min 0.6894
_exptl_absorpt_correction_type 'SADABS (Sheldrick, 1996)'
_exptl_crystal_colour yellow
_exptl_crystal_density_diffrn 1.457
_exptl_crystal_density_meas ?
_exptl_crystal_description 'monoclinicy blocks'
_exptl_crystal_F_000 688
_exptl_crystal_size_max 0.4
_exptl_crystal_size_mid 0.25
_exptl_crystal_size_min 0.25
_refine_diff_density_max 0.363
_refine_diff_density_min -0.330
_refine_diff_density_rms 0.037
_refine_ls_abs_structure_details 'Flack H D (1983), Acta Cryst. A39, 876-881'
_refine_ls_abs_structure_Flack -0.03(2)
_refine_ls_extinction_coef 0.0035(5)
_refine_ls_extinction_expression Fc^*^=kFc[1+0.001xFc^2^\l^3^/sin(2\q)]^-1/4^
_refine_ls_extinction_method SHELXL
_refine_ls_goodness_of_fit_all 1.023
_refine_ls_goodness_of_fit_obs 1.036
_refine_ls_hydrogen_treatment
; 
riding model
;
_refine_ls_matrix_type full
_refine_ls_number_parameters 344
_refine_ls_number_reflns 6857
_refine_ls_number_restraints 1
_refine_ls_restrained_S_all 1.023
_refine_ls_restrained_S_obs 1.036
_refine_ls_R_factor_all 0.0309
_refine_ls_R_factor_obs 0.0271
_refine_ls_shift/esd_max -0.001
_refine_ls_shift/esd_mean 0.000
_refine_ls_structure_factor_coef Fsqd
_refine_ls_weighting_details 'w=1/[\s^2^(Fo^2^)+(0.0340P)^2^+0.2165P] where P=(Fo^2^+2Fc^2^)/3'
_refine_ls_weighting_scheme calc
_refine_ls_wR_factor_all 0.0678
_refine_ls_wR_factor_obs 0.0656
_reflns_number_observed 6281
_reflns_number_total 6857
_reflns_observed_criterion >2sigma(I)
_cod_data_source_file 906494jsup1.cif
_cod_data_source_block jj10
_cod_depositor_comments
;
The following automatic conversions were performed:

'_exptl_crystal_density_meas' value 'not measured' was changed to '?'
- the value is perceived as not measured.

Automatic conversion script
Id: cif_fix_values 3008 2015-01-20 13:52:24Z robertas 

The following automatic conversions were performed:

'_refine_ls_weighting_scheme' value 'calc
w=1/[\s^2^(Fo^2^)+(0.0340P)^2^+0.2165P] where P=(Fo^2^+2Fc^2^)/3' was
changed to 'calc'. New tag '_refine_ls_weighting_details' was
created. The value of the new tag was set to
'w=1/[\s^2^(Fo^2^)+(0.0340P)^2^+0.2165P] where P=(Fo^2^+2Fc^2^)/3'.

Automatic conversion script
Id: cif_fix_values 3143 2015-03-26 13:38:13Z robertas 
;
_cod_original_sg_symbol_H-M P2(1)
_cod_database_code 7027766

loop_
_symmetry_equiv_pos_as_xyz
'x, y, z'
'-x, y+1/2, -z'

loop_
_atom_site_aniso_label
_atom_site_aniso_U_11
_atom_site_aniso_U_22
_atom_site_aniso_U_33
_atom_site_aniso_U_23
_atom_site_aniso_U_13
_atom_site_aniso_U_12
Cd1 0.06612(12) 0.06649(13) 0.05478(10) -0.00469(11) 0.00966(7) -0.00060(12)
S1 0.0784(5) 0.0820(6) 0.0804(6) -0.0189(5) 0.0066(4) 0.0184(4)
S2 0.0700(4) 0.1219(8) 0.0517(3) 0.0035(5) 0.0056(3) 0.0002(6)
S3 0.0716(4) 0.0633(6) 0.0722(4) 0.0038(3) 0.0218(4) -0.0034(3)
O1 0.145(2) 0.095(2) 0.0759(14) 0.000(2) 0.0188(15) 0.041(2)
O2 0.090(2) 0.108(2) 0.0561(12) 0.0026(12) 0.0059(12) -0.0046(14)
O3 0.0648(13) 0.0669(13) 0.092(2) 0.0103(12) 0.0130(11) -0.0096(10)
C1 0.068(2) 0.089(3) 0.062(2) -0.011(2) 0.0144(14) 0.010(2)
C2 0.118(4) 0.185(6) 0.119(4) -0.072(4) -0.039(3) 0.039(4)
C3 0.072(2) 0.090(2) 0.052(2) -0.016(2) 0.0155(14) 0.001(2)
C4 0.095(3) 0.160(5) 0.086(3) -0.009(3) 0.029(2) -0.030(3)
C5 0.0498(14) 0.068(2) 0.061(2) -0.0007(14) 0.0000(12) -0.0048(13)
C6 0.087(3) 0.077(3) 0.129(4) 0.000(2) 0.031(2) 0.010(2)
P1 0.0474(3) 0.0397(3) 0.0399(3) -0.0014(2) 0.0044(2) -0.0012(2)
C1A 0.0490(13) 0.0439(13) 0.0457(12) -0.0010(10) 0.0028(10) 0.0000(10)
C2A 0.0590(15) 0.0593(15) 0.0449(12) 0.0030(11) 0.0024(11) -0.0009(12)
C3A 0.069(2) 0.073(2) 0.060(2) 0.0045(15) -0.0081(14) 0.000(2)
C4A 0.057(2) 0.077(2) 0.088(2) 0.000(2) -0.007(2) 0.0082(15)
C5A 0.060(2) 0.083(2) 0.087(2) -0.002(2) 0.018(2) 0.011(2)
C6A 0.061(2) 0.074(2) 0.0533(14) -0.0016(13) 0.0097(12) 0.0095(14)
C1B 0.0504(13) 0.0416(11) 0.0424(11) -0.0019(9) 0.0095(10) 0.0029(9)
C2B 0.0565(15) 0.0574(15) 0.0577(15) 0.0085(12) 0.0023(12) -0.0043(12)
C3B 0.076(2) 0.075(2) 0.059(2) 0.015(2) -0.0071(15) 0.005(2)
C4B 0.082(2) 0.065(2) 0.067(2) 0.0247(15) 0.018(2) 0.012(2)
C5B 0.069(2) 0.057(2) 0.089(2) 0.021(2) 0.022(2) -0.0017(14)
C6B 0.0529(15) 0.053(2) 0.068(2) 0.0060(12) 0.0061(13) -0.0055(12)
C1C 0.0481(10) 0.0504(12) 0.0432(9) 0.0009(13) 0.0077(8) -0.0031(14)
C2C 0.0551(14) 0.056(2) 0.0553(15) -0.0076(12) 0.0106(11) -0.0045(12)
C3C 0.072(2) 0.075(2) 0.061(2) -0.017(2) 0.0091(15) 0.008(2)
C4C 0.067(2) 0.111(3) 0.048(2) -0.009(2) 0.0156(14) 0.012(2)
C5C 0.078(2) 0.107(4) 0.0508(15) 0.013(2) 0.0244(13) -0.002(2)
C6C 0.067(2) 0.062(2) 0.0551(15) 0.0094(13) 0.0127(13) -0.0056(13)
C1D 0.0622(15) 0.0386(12) 0.0483(13) -0.0010(10) -0.0003(11) -0.0041(11)
C2D 0.067(2) 0.059(2) 0.065(2) -0.0015(14) 0.0042(14) -0.0125(14)
C3D 0.087(2) 0.072(2) 0.081(2) 0.000(2) -0.007(2) -0.030(2)
C4D 0.143(4) 0.057(2) 0.084(3) -0.013(2) -0.017(3) -0.027(2)
C5D 0.147(4) 0.046(2) 0.098(3) -0.016(2) -0.003(3) 0.008(2)
C6D 0.086(2) 0.0449(15) 0.078(2) -0.0065(14) -0.002(2) 0.0066(14)

loop_
_atom_site_label
_atom_site_type_symbol
_atom_site_fract_x
_atom_site_fract_y
_atom_site_fract_z
_atom_site_U_iso_or_equiv
_atom_site_thermal_displace_type
_atom_site_occupancy
_atom_site_calc_flag
_atom_site_refinement_flags
Cd1 Cd 0.72861(2) 0.37697(2) 0.90977(2) 0.06266(7) Uani 1 d .
S1 S 0.70484(9) 0.23030(8) 0.75942(9) 0.0813(3) Uani 1 d .
S2 S 0.94415(8) 0.38956(11) 1.05065(6) 0.0819(3) Uani 1 d .
S3 S 0.54282(8) 0.40087(6) 1.02248(7) 0.0679(2) Uani 1 d .
O1 O 0.5626(3) 0.3853(3) 0.6985(2) 0.1056(9) Uani 1 d .
O2 O 0.9001(3) 0.4921(2) 0.8508(2) 0.0855(7) Uani 1 d .
O3 O 0.6377(2) 0.5571(2) 0.9242(2) 0.0747(6) Uani 1 d .
C1 C 0.5862(3) 0.2976(3) 0.6733(3) 0.0727(9) Uani 1 d .
C2 C 0.5139(5) 0.2469(5) 0.5612(5) 0.149(3) Uani 1 d .
H2A H 0.5448(5) 0.1784(5) 0.5557(5) 0.223 Uiso 1 calc R
H2B H 0.5254(5) 0.2851(5) 0.4909(5) 0.223 Uiso 1 calc R
H2C H 0.4253(5) 0.2448(5) 0.5653(5) 0.223 Uiso 1 calc R
C3 C 0.9769(3) 0.4745(3) 0.9443(3) 0.0710(8) Uani 1 d .
C4 C 1.1042(4) 0.5282(5) 0.9699(4) 0.112(2) Uani 1 d .
H4A H 1.1515(4) 0.5053(5) 1.0464(4) 0.169 Uiso 1 calc R
H4B H 1.0913(4) 0.6008(5) 0.9729(4) 0.169 Uiso 1 calc R
H4C H 1.1506(4) 0.5125(5) 0.9068(4) 0.169 Uiso 1 calc R
C5 C 0.5560(3) 0.5276(2) 0.9845(3) 0.0610(7) Uani 1 d .
C6 C 0.4667(4) 0.6024(3) 1.0269(5) 0.0961(13) Uani 1 d .
H6A H 0.4117(4) 0.5664(3) 1.0710(5) 0.144 Uiso 1 calc R
H6B H 0.4168(4) 0.6359(3) 0.9581(5) 0.144 Uiso 1 calc R
H6C H 0.5148(4) 0.6526(3) 1.0788(5) 0.144 Uiso 1 calc R
P1 P 0.11610(6) 0.42327(5) 0.54949(5) 0.04280(13) Uani 1 d .
C1A C -0.0479(2) 0.4505(2) 0.4860(2) 0.0470(5) Uani 1 d .
C2A C -0.0852(3) 0.4608(2) 0.3607(2) 0.0553(6) Uani 1 d .
H2A H -0.0256(3) 0.4527(2) 0.3109(2) 0.066 Uiso 1 calc R
C3A C -0.2077(3) 0.4827(3) 0.3107(3) 0.0701(8) Uani 1 d .
H3A H -0.2318(3) 0.4889(3) 0.2270(3) 0.084 Uiso 1 calc R
C4A C -0.2976(3) 0.4960(3) 0.3857(4) 0.0767(9) Uani 1 d .
H4A H -0.3814(3) 0.5116(3) 0.3521(4) 0.092 Uiso 1 calc R
C5A C -0.2608(3) 0.4859(3) 0.5089(3) 0.0762(9) Uani 1 d .
H5A H -0.3204(3) 0.4945(3) 0.5587(3) 0.091 Uiso 1 calc R
C6A C -0.1368(3) 0.4630(3) 0.5602(3) 0.0631(7) Uani 1 d .
H6A H -0.1130(3) 0.4560(3) 0.6438(3) 0.076 Uiso 1 calc R
C1B C 0.1247(2) 0.3320(2) 0.6702(2) 0.0447(5) Uani 1 d .
C2B C 0.2302(3) 0.3314(2) 0.7647(3) 0.0583(6) Uani 1 d .
H2B H 0.2965(3) 0.3772(2) 0.7637(3) 0.070 Uiso 1 calc R
C3B C 0.2358(3) 0.2634(3) 0.8589(3) 0.0726(9) Uani 1 d .
H3B H 0.3067(3) 0.2630(3) 0.9210(3) 0.087 Uiso 1 calc R
C4B C 0.1384(3) 0.1960(3) 0.8628(3) 0.0710(8) Uani 1 d .
H4B H 0.1427(3) 0.1514(3) 0.9280(3) 0.085 Uiso 1 calc R
C5B C 0.0356(3) 0.1943(3) 0.7711(3) 0.0710(8) Uani 1 d .
H5B H -0.0293(3) 0.1475(3) 0.7733(3) 0.085 Uiso 1 calc R
C6B C 0.0266(3) 0.2626(2) 0.6734(3) 0.0588(7) Uani 1 d .
H6B H -0.0443(3) 0.2617(2) 0.6114(3) 0.071 Uiso 1 calc R
C1C C 0.1917(2) 0.3732(3) 0.4307(2) 0.0473(4) Uani 1 d .
C2C C 0.1836(3) 0.2699(2) 0.4049(3) 0.0553(6) Uani 1 d .
H2C H 0.1461(3) 0.2258(2) 0.4529(3) 0.066 Uiso 1 calc R
C3C C 0.2320(3) 0.2317(3) 0.3062(3) 0.0697(8) Uani 1 d .
H3C H 0.2244(3) 0.1624(3) 0.2870(3) 0.084 Uiso 1 calc R
C4C C 0.2904(3) 0.2962(3) 0.2381(3) 0.0748(10) Uani 1 d .
H4C H 0.3242(3) 0.2703(3) 0.1737(3) 0.090 Uiso 1 calc R
C5C C 0.2995(3) 0.3995(3) 0.2641(3) 0.0770(11) Uani 1 d .
H5C H 0.3399(3) 0.4425(3) 0.2171(3) 0.092 Uiso 1 calc R
C6C C 0.2494(3) 0.4401(2) 0.3594(3) 0.0612(7) Uani 1 d .
H6C H 0.2539(3) 0.5100(2) 0.3755(3) 0.073 Uiso 1 calc R
C1D C 0.1947(3) 0.5386(2) 0.6111(2) 0.0510(6) Uani 1 d .
C2D C 0.3268(3) 0.5438(2) 0.6345(3) 0.0648(7) Uani 1 d .
H2D H 0.3743(3) 0.4897(2) 0.6126(3) 0.078 Uiso 1 calc R
C3D C 0.3871(4) 0.6292(3) 0.6900(3) 0.0827(10) Uani 1 d .
H3D H 0.4753(4) 0.6330(3) 0.7052(3) 0.099 Uiso 1 calc R
C4D C 0.3171(5) 0.7086(3) 0.7227(4) 0.0995(14) Uani 1 d .
H4D H 0.3581(5) 0.7665(3) 0.7590(4) 0.119 Uiso 1 calc R
C5D C 0.1872(5) 0.7036(3) 0.7024(4) 0.1003(14) Uani 1 d .
H5D H 0.1408(5) 0.7574(3) 0.7266(4) 0.120 Uiso 1 calc R
C6D C 0.1246(4) 0.6184(2) 0.6457(3) 0.0720(8) Uani 1 d .
H6D H 0.0364(4) 0.6152(2) 0.6312(3) 0.086 Uiso 1 calc R

loop_
_atom_type_symbol
_atom_type_description
_atom_type_scat_dispersion_real
_atom_type_scat_dispersion_imag
_atom_type_scat_source
C C 0.0033 0.0016 'International Tables Vol C Tables 4.2.6.8 and 6.1.1.4'
H H 0.0000 0.0000 'International Tables Vol C Tables 4.2.6.8 and 6.1.1.4'
O O 0.0106 0.0060 'International Tables Vol C Tables 4.2.6.8 and 6.1.1.4'
P P 0.1023 0.0942 'International Tables Vol C Tables 4.2.6.8 and 6.1.1.4'
S S 0.1246 0.1234 'International Tables Vol C Tables 4.2.6.8 and 6.1.1.4'
Cd Cd -0.8075 1.2024 'International Tables Vol C Tables 4.2.6.8 and 6.1.1.4'

loop_
_geom_angle_atom_site_label_1
_geom_angle_atom_site_label_2
_geom_angle_atom_site_label_3
_geom_angle
S1 Cd1 S2 115.40(4)
S1 Cd1 O2 105.09(7)
S2 Cd1 O2 60.66(6)
S1 Cd1 O3 138.02(6)
S2 Cd1 O3 102.30(6)
O2 Cd1 O3 77.10(8)
S1 Cd1 S3 115.36(3)
S2 Cd1 S3 112.52(3)
O2 Cd1 S3 135.81(7)
O3 Cd1 S3 61.24(5)
S1 Cd1 O1 58.35(8)
S2 Cd1 O1 156.73(8)
O2 Cd1 O1 97.95(10)
O3 Cd1 O1 79.71(10)
S3 Cd1 O1 88.98(7)
C1 S1 Cd1 87.71(13)
C3 S2 Cd1 83.63(11)
C5 S3 Cd1 83.59(11)
C1 O1 Cd1 92.0(2)
C3 O2 Cd1 94.0(2)
C5 O3 Cd1 93.7(2)
O1 C1 C2 120.8(4)
O1 C1 S1 121.4(3)
C2 C1 S1 117.7(3)
O2 C3 C4 120.9(4)
O2 C3 S2 121.6(3)
C4 C3 S2 117.5(3)
O3 C5 C6 121.1(3)
O3 C5 S3 121.5(3)
C6 C5 S3 117.3(2)
C1B P1 C1D 108.14(11)
C1B P1 C1A 109.79(12)
C1D P1 C1A 109.83(12)
C1B P1 C1C 110.43(13)
C1D P1 C1C 110.13(13)
C1A P1 C1C 108.52(11)
C6A C1A C2A 119.6(2)
C6A C1A P1 120.9(2)
C2A C1A P1 119.5(2)
C3A C2A C1A 120.7(3)
C2A C3A C4A 119.8(3)
C5A C4A C3A 119.4(3)
C4A C5A C6A 121.1(3)
C5A C6A C1A 119.4(3)
C6B C1B C2B 119.0(2)
C6B C1B P1 121.2(2)
C2B C1B P1 119.8(2)
C3B C2B C1B 120.0(3)
C4B C3B C2B 120.9(3)
C5B C4B C3B 120.0(3)
C4B C5B C6B 120.6(3)
C1B C6B C5B 119.4(3)
C2C C1C C6C 120.4(3)
C2C C1C P1 119.4(2)
C6C C1C P1 120.0(3)
C1C C2C C3C 119.8(3)
C4C C3C C2C 120.0(3)
C3C C4C C5C 120.5(3)
C4C C5C C6C 120.9(3)
C5C C6C C1C 118.4(3)
C6D C1D C2D 119.8(3)
C6D C1D P1 119.9(2)
C2D C1D P1 120.0(2)
C3D C2D C1D 120.0(3)
C4D C3D C2D 119.9(4)
C5D C4D C3D 120.7(3)
C4D C5D C6D 120.2(4)
C1D C6D C5D 119.4(4)

loop_
_geom_bond_atom_site_label_1
_geom_bond_atom_site_label_2
_geom_bond_distance
Cd1 S1 2.5334(9)
Cd1 S2 2.5510(8)
Cd1 O2 2.555(3)
Cd1 O3 2.562(3)
Cd1 S3 2.5687(8)
Cd1 O1 2.689(3)
S1 C1 1.694(4)
S2 C3 1.713(4)
S3 C5 1.721(3)
O1 C1 1.217(5)
O2 C3 1.228(4)
O3 C5 1.263(4)
C1 C2 1.502(6)
C3 C4 1.514(5)
C5 C6 1.505(5)
P1 C1B 1.794(2)
P1 C1D 1.799(2)
P1 C1A 1.805(2)
P1 C1C 1.806(2)
C1A C6A 1.387(4)
C1A C2A 1.394(3)
C2A C3A 1.359(4)
C3A C4A 1.403(5)
C4A C5A 1.372(5)
C5A C6A 1.380(4)
C1B C6B 1.394(4)
C1B C2B 1.399(4)
C2B C3B 1.374(4)
C3B C4B 1.373(5)
C4B C5B 1.361(5)
C5B C6B 1.402(4)
C1C C2C 1.378(4)
C1C C6C 1.404(4)
C2C C3C 1.399(4)
C3C C4C 1.364(5)
C4C C5C 1.380(6)
C5C C6C 1.388(4)
C1D C6D 1.382(4)
C1D C2D 1.393(4)
C2D C3D 1.379(5)
C3D C4D 1.369(6)
C4D C5D 1.370(7)
C5D C6D 1.391(5)

loop_
_geom_torsion_atom_site_label_1
_geom_torsion_atom_site_label_2
_geom_torsion_atom_site_label_3
_geom_torsion_atom_site_label_4
_geom_torsion
S2 Cd1 S1 C1 -157.74(13)
O2 Cd1 S1 C1 -93.44(15)
O3 Cd1 S1 C1 -6.1(2)
S3 Cd1 S1 C1 68.30(13)
O1 Cd1 S1 C1 -3.3(2)
S1 Cd1 S2 C3 95.21(12)
O2 Cd1 S2 C3 1.55(13)
O3 Cd1 S2 C3 -65.83(13)
S3 Cd1 S2 C3 -129.55(11)
O1 Cd1 S2 C3 26.7(2)
S1 Cd1 S3 C5 -133.00(10)
S2 Cd1 S3 C5 91.74(11)
O2 Cd1 S3 C5 21.28(13)
O3 Cd1 S3 C5 -0.30(12)
O1 Cd1 S3 C5 -79.11(13)
S1 Cd1 O1 C1 4.6(2)
S2 Cd1 O1 C1 85.5(4)
O2 Cd1 O1 C1 107.5(3)
O3 Cd1 O1 C1 -177.3(3)
S3 Cd1 O1 C1 -116.3(3)
S1 Cd1 O2 C3 -113.1(2)
S2 Cd1 O2 C3 -2.2(2)
O3 Cd1 O2 C3 110.1(2)
S3 Cd1 O2 C3 90.8(2)
O1 Cd1 O2 C3 -172.4(2)
S1 Cd1 O3 C5 97.3(2)
S2 Cd1 O3 C5 -108.7(2)
O2 Cd1 O3 C5 -164.4(2)
S3 Cd1 O3 C5 0.4(2)
O1 Cd1 O3 C5 94.9(2)
Cd1 O1 C1 C2 175.6(4)
Cd1 O1 C1 S1 -6.9(3)
Cd1 S1 C1 O1 7.3(3)
Cd1 S1 C1 C2 -175.1(4)
Cd1 O2 C3 C4 -176.3(3)
Cd1 O2 C3 S2 3.3(3)
Cd1 S2 C3 O2 -3.3(3)
Cd1 S2 C3 C4 176.3(3)
Cd1 O3 C5 C6 178.9(3)
Cd1 O3 C5 S3 -0.6(2)
Cd1 S3 C5 O3 0.6(2)
Cd1 S3 C5 C6 -178.9(3)
C1B P1 C1A C6A 41.6(3)
C1D P1 C1A C6A -77.2(3)
C1C P1 C1A C6A 162.3(2)
C1B P1 C1A C2A -139.6(2)
C1D P1 C1A C2A 101.6(2)
C1C P1 C1A C2A -18.8(3)
C6A C1A C2A C3A -0.2(4)
P1 C1A C2A C3A -179.1(2)
C1A C2A C3A C4A 0.6(5)
C2A C3A C4A C5A -0.5(6)
C3A C4A C5A C6A 0.1(6)
C4A C5A C6A C1A 0.2(6)
C2A C1A C6A C5A -0.2(5)
P1 C1A C6A C5A 178.6(3)
C1D P1 C1B C6B 146.0(2)
C1A P1 C1B C6B 26.2(3)
C1C P1 C1B C6B -93.4(2)
C1D P1 C1B C2B -32.4(2)
C1A P1 C1B C2B -152.2(2)
C1C P1 C1B C2B 88.1(2)
C6B C1B C2B C3B -0.1(4)
P1 C1B C2B C3B 178.4(3)
C1B C2B C3B C4B -0.7(5)
C2B C3B C4B C5B 1.5(6)
C3B C4B C5B C6B -1.4(5)
C2B C1B C6B C5B 0.2(4)
P1 C1B C6B C5B -178.3(2)
C4B C5B C6B C1B 0.6(5)
C1B P1 C1C C2C 34.9(2)
C1D P1 C1C C2C 154.3(2)
C1A P1 C1C C2C -85.5(2)
C1B P1 C1C C6C -150.1(2)
C1D P1 C1C C6C -30.7(2)
C1A P1 C1C C6C 89.5(2)
C6C C1C C2C C3C -0.6(4)
P1 C1C C2C C3C 174.3(2)
C1C C2C C3C C4C 1.9(5)
C2C C3C C4C C5C -1.5(5)
C3C C4C C5C C6C -0.3(5)
C4C C5C C6C C1C 1.6(5)
C2C C1C C6C C5C -1.1(4)
P1 C1C C6C C5C -176.0(2)
C1B P1 C1D C6D -96.1(3)
C1A P1 C1D C6D 23.7(3)
C1C P1 C1D C6D 143.1(2)
C1B P1 C1D C2D 77.8(2)
C1A P1 C1D C2D -162.4(2)
C1C P1 C1D C2D -42.9(3)
C6D C1D C2D C3D -1.2(5)
P1 C1D C2D C3D -175.2(3)
C1D C2D C3D C4D 0.4(5)
C2D C3D C4D C5D 0.9(6)
C3D C4D C5D C6D -1.4(7)
C2D C1D C6D C5D 0.7(5)
P1 C1D C6D C5D 174.7(3)
C4D C5D C6D C1D 0.6(6)
